data_2225640
loop_
_publ_author_name
'Gu, Li Qin'
'Li, Jin Min'

_publ_section_title
;
 <i>catena</i>-Poly[[[diaquabis(8-hydroxyquinoline
 <i>N</i>-oxide-\k<i>O</i>^1^)cobalt(II)]-\m-2,5-dimethylpyrazine
 1,4-dioxide-\k^2^<i>O</i>^1^:<i>O</i>^4^] bis(perchlorate)]
;
_journal_coeditor_code LH5007
_journal_issue 4
_journal_name_full 'Acta Crystallographica Section E'
_journal_page_first m401
_journal_paper_doi 10.1107/S1600536810008895
_journal_volume 66
_journal_year 2010
_chemical_formula_iupac '[Co (C6 H8 N2 O2) (C9 H7 N O2) (H2 O)2] (Cl O4)2'
_chemical_formula_moiety 'C24 H26 Co N4 O8 2+, 2(Cl O4 -)'
_chemical_formula_sum 'C24 H26 Cl2 Co N4 O16'
_chemical_formula_weight 756.32
_chemical_name_systematic
;
<i>catena</i>-Poly[[[diaquabis(8-hydroxyquinoline
<i>N</i>-oxide-\k<i>O</i>^1^)cobalt(II)]-\m-2,5-dimethylpyrazine
1,4-dioxide-\k^2^<i>O</i>^1^:<i>O</i>^4^] bis(perchlorate)]
;
_space_group_IT_number 2
_symmetry_cell_setting triclinic
_symmetry_space_group_name_Hall '-P 1'
_symmetry_space_group_name_H-M 'P -1'
_atom_sites_solution_hydrogens geom
_atom_sites_solution_primary direct
_atom_sites_solution_secondary difmap
_audit_creation_method SHELXL-97
_cell_angle_alpha 84.319(4)
_cell_angle_beta 86.077(4)
_cell_angle_gamma 63.475(4)
_cell_formula_units_Z 1
_cell_length_a 8.530(3)
_cell_length_b 8.669(3)
_cell_length_c 11.182(3)
_cell_measurement_reflns_used 1924
_cell_measurement_temperature 298(2)
_cell_measurement_theta_max 27.5525
_cell_measurement_theta_min 2.634
_cell_volume 735.9(4)
_computing_cell_refinement 'SAINT (Bruker, 1997)'
_computing_data_collection 'SMART (Bruker, 1997)'
_computing_data_reduction 'SAINT (Bruker, 1997)'
_computing_molecular_graphics 'SHELXTL  (Sheldrick, 2008)'
_computing_publication_material 'SHELXTL  (Sheldrick, 2008)'
_computing_structure_refinement 'SHELXTL  (Sheldrick, 2008)'
_computing_structure_solution 'SHELXTL  (Sheldrick, 2008)'
_diffrn_ambient_temperature 298(2)
_diffrn_measured_fraction_theta_full 0.975
_diffrn_measured_fraction_theta_max 0.975
_diffrn_measurement_device_type 'Bruker SMART APEX CCD'
_diffrn_measurement_method '\f and \w scans'
_diffrn_radiation_monochromator graphite
_diffrn_radiation_source 'fine-focus sealed tube'
_diffrn_radiation_type MoK\a
_diffrn_radiation_wavelength 0.71073
_diffrn_reflns_av_R_equivalents 0.0224
_diffrn_reflns_av_sigmaI/netI 0.0438
_diffrn_reflns_limit_h_max 10
_diffrn_reflns_limit_h_min -10
_diffrn_reflns_limit_k_max 10
_diffrn_reflns_limit_k_min -9
_diffrn_reflns_limit_l_max 9
_diffrn_reflns_limit_l_min -13
_diffrn_reflns_number 3772
_diffrn_reflns_theta_full 25.30
_diffrn_reflns_theta_max 25.30
_diffrn_reflns_theta_min 1.83
_exptl_absorpt_coefficient_mu 0.850
_exptl_absorpt_correction_T_max 0.8689
_exptl_absorpt_correction_T_min 0.7061
_exptl_absorpt_correction_type multi-scan
_exptl_absorpt_process_details '(SADABS; Sheldrick, 1996)'
_exptl_crystal_colour red
_exptl_crystal_density_diffrn 1.707
_exptl_crystal_density_method 'not measured'
_exptl_crystal_description block
_exptl_crystal_F_000 387
_exptl_crystal_size_max 0.44
_exptl_crystal_size_mid 0.37
_exptl_crystal_size_min 0.17
_refine_diff_density_max 0.888
_refine_diff_density_min -0.600
_refine_ls_extinction_method none
_refine_ls_goodness_of_fit_ref 1.063
_refine_ls_hydrogen_treatment constr
_refine_ls_matrix_type full
_refine_ls_number_parameters 215
_refine_ls_number_reflns 2617
_refine_ls_number_restraints 0
_refine_ls_restrained_S_all 1.063
_refine_ls_R_factor_all 0.0705
_refine_ls_R_factor_gt 0.0627
_refine_ls_shift/su_max 0.001
_refine_ls_shift/su_mean 0.000
_refine_ls_structure_factor_coef Fsqd
_refine_ls_weighting_details 'calc w=1/[\s^2^(Fo^2^)+(0.1181P)^2^+0.9504P] where P=(Fo^2^+2Fc^2^)/3'
_refine_ls_weighting_scheme calc
_refine_ls_wR_factor_gt 0.1768
_refine_ls_wR_factor_ref 0.1838
_reflns_number_gt 2267
_reflns_number_total 2617
_reflns_threshold_expression I>2\s(I)
_cod_data_source_file lh5007.cif
_cod_data_source_block I
_cod_depositor_comments
;
The following automatic conversions were performed:
'_symmetry_cell_setting' value 'Triclinic' changed to 'triclinic'
according to '/home/saulius/struct/CIF-dictionaries/cif_core.dic'
dictionary named 'cif_core.dic' version 2.4.1 from 2010-06-29.

Automatic conversion script
Id: cif_fix_enum 1527 2010-12-29 10:47:43Z saulius 
;
_cod_database_code 2225640
_cod_database_fobs_code 2225640

loop_
_symmetry_equiv_pos_as_xyz
'x, y, z'
'-x, -y, -z'

loop_
_atom_site_type_symbol
_atom_site_label
_atom_site_fract_x
_atom_site_fract_y
_atom_site_fract_z
_atom_site_U_iso_or_equiv
_atom_site_adp_type
_atom_site_calc_flag
_atom_site_refinement_flags
_atom_site_occupancy
_atom_site_disorder_assembly
_atom_site_disorder_group
C C1 1.1372(5) 0.4195(5) 0.9207(3) 0.0297(8) Uani d . 1 . .
C C2 0.9253(6) 0.4091(5) 1.0618(3) 0.0315(9) Uani d . 1 . .
H H2 0.8746 0.3450 1.1054 0.038 Uiso calc R 1 . .
C C3 1.2850(6) 0.3280(6) 0.8383(4) 0.0444(11) Uani d . 1 . .
H H3A 1.3785 0.2370 0.8829 0.067 Uiso calc R 1 . .
H H3B 1.3256 0.4077 0.7992 0.067 Uiso calc R 1 . .
H H3C 1.2475 0.2797 0.7790 0.067 Uiso calc R 1 . .
C C4 1.0908(7) 0.2478(7) 0.5122(4) 0.0484(12) Uani d . 1 . .
H H4 1.1911 0.2641 0.4964 0.058 Uiso calc R 1 . .
C C5 1.0843(6) 0.1442(6) 0.6116(4) 0.0346(9) Uani d . 1 . .
C C6 0.9521(8) 0.3287(7) 0.4349(4) 0.0539(13) Uani d . 1 . .
H H6 0.9609 0.3976 0.3681 0.065 Uiso calc R 1 . .
C C7 0.8036(8) 0.3083(7) 0.4557(4) 0.0542(13) Uani d . 1 . .
H H7 0.7117 0.3632 0.4029 0.065 Uiso calc R 1 . .
C C8 0.7873(6) 0.2052(6) 0.5563(4) 0.0385(10) Uani d . 1 . .
C C9 0.9281(6) 0.1257(5) 0.6372(3) 0.0311(9) Uani d . 1 . .
C C10 0.7684(6) -0.0009(6) 0.7554(4) 0.0372(10) Uani d . 1 . .
H H10 0.7620 -0.0699 0.8229 0.045 Uiso calc R 1 . .
C C11 0.6310(6) 0.0691(6) 0.6755(4) 0.0402(10) Uani d . 1 . .
H H11 0.5354 0.0443 0.6879 0.048 Uiso calc R 1 . .
C C12 0.6390(6) 0.1744(7) 0.5792(4) 0.0450(11) Uani d . 1 . .
H H12 0.5451 0.2268 0.5278 0.054 Uiso calc R 1 . .
Cl Cl1 0.38256(16) 0.38330(16) 0.21191(10) 0.0453(4) Uani d . 1 . .
Co Co1 1.0000 0.0000 1.0000 0.0255(3) Uani d S 1 . .
N N1 0.9070(4) 0.0284(4) 0.7373(3) 0.0294(7) Uani d . 1 . .
N N2 1.0584(4) 0.3301(4) 0.9833(3) 0.0272(7) Uani d . 1 . .
O O1 1.0368(4) -0.0431(4) 0.8181(2) 0.0336(7) Uani d . 1 . .
O O2 1.1177(4) 0.1644(4) 0.9666(3) 0.0362(7) Uani d . 1 . .
O O3 0.7397(4) 0.1908(4) 0.9808(3) 0.0399(7) Uani d . 1 . .
H H8 0.6631 0.2000 1.0353 0.060 Uiso d R 1 . .
H H9 0.7058 0.2760 0.9292 0.060 Uiso d R 1 . .
O O4 0.4024(10) 0.3329(9) 0.3327(5) 0.124(2) Uani d . 1 . .
O O5 0.4894(19) 0.4538(19) 0.1748(10) 0.250(7) Uani d . 1 . .
O O6 0.4261(10) 0.2460(8) 0.1370(6) 0.116(2) Uani d . 1 . .
O O7 0.2142(12) 0.5000(16) 0.1965(7) 0.235(7) Uani d . 1 . .
O O8 1.2287(4) 0.0584(5) 0.6787(3) 0.0483(8) Uani d . 1 . .
H H1 1.1957 0.0109 0.7386 0.072 Uiso d R 1 . .

loop_
_atom_site_aniso_label
_atom_site_aniso_U_11
_atom_site_aniso_U_22
_atom_site_aniso_U_33
_atom_site_aniso_U_12
_atom_site_aniso_U_13
_atom_site_aniso_U_23
C1 0.035(2) 0.029(2) 0.0296(19) -0.0179(18) 0.0033(16) -0.0039(15)
C2 0.040(2) 0.033(2) 0.029(2) -0.0230(19) 0.0056(16) -0.0033(16)
C3 0.050(3) 0.040(3) 0.050(3) -0.026(2) 0.019(2) -0.015(2)
C4 0.063(3) 0.050(3) 0.043(3) -0.036(3) 0.011(2) -0.010(2)
C5 0.040(2) 0.037(2) 0.031(2) -0.0203(19) 0.0026(17) -0.0093(17)
C6 0.081(4) 0.045(3) 0.038(3) -0.032(3) 0.004(2) 0.005(2)
C7 0.067(4) 0.054(3) 0.037(3) -0.024(3) -0.008(2) 0.006(2)
C8 0.042(2) 0.038(2) 0.033(2) -0.014(2) -0.0034(18) -0.0055(18)
C9 0.042(2) 0.027(2) 0.0264(19) -0.0159(18) 0.0032(16) -0.0081(15)
C10 0.041(2) 0.040(2) 0.035(2) -0.022(2) 0.0060(18) -0.0096(18)
C11 0.035(2) 0.050(3) 0.039(2) -0.021(2) 0.0050(18) -0.014(2)
C12 0.039(3) 0.051(3) 0.038(2) -0.012(2) -0.0062(19) -0.008(2)
Cl1 0.0507(7) 0.0481(7) 0.0414(6) -0.0273(6) -0.0088(5) 0.0098(5)
Co1 0.0320(4) 0.0199(4) 0.0251(4) -0.0122(3) -0.0005(3) -0.0010(3)
N1 0.0329(18) 0.0289(17) 0.0272(16) -0.0136(15) 0.0010(13) -0.0068(13)
N2 0.0329(18) 0.0207(16) 0.0309(17) -0.0143(14) 0.0018(13) -0.0045(13)
O1 0.0326(15) 0.0389(16) 0.0279(14) -0.0145(13) -0.0049(11) 0.0006(12)
O2 0.0453(17) 0.0230(14) 0.0449(17) -0.0197(13) 0.0127(13) -0.0097(12)
O3 0.0368(17) 0.0344(16) 0.0402(17) -0.0095(14) -0.0003(13) 0.0018(13)
O4 0.156(6) 0.124(5) 0.059(3) -0.036(4) -0.032(3) 0.028(3)
O5 0.369(17) 0.364(17) 0.208(11) -0.334(16) 0.114(10) -0.095(11)
O6 0.180(7) 0.107(4) 0.100(4) -0.098(5) 0.025(4) -0.029(3)
O7 0.135(7) 0.290(12) 0.109(5) 0.074(7) -0.065(5) -0.057(7)
O8 0.0461(19) 0.068(2) 0.0434(18) -0.0375(18) -0.0012(14) 0.0017(16)

loop_
_atom_type_symbol
_atom_type_description
_atom_type_scat_dispersion_real
_atom_type_scat_dispersion_imag
_atom_type_scat_source
C C 0.0033 0.0016 'International Tables Vol C Tables 4.2.6.8 and 6.1.1.4'
H H 0.0000 0.0000 'International Tables Vol C Tables 4.2.6.8 and 6.1.1.4'
N N 0.0061 0.0033 'International Tables Vol C Tables 4.2.6.8 and 6.1.1.4'
O O 0.0106 0.0060 'International Tables Vol C Tables 4.2.6.8 and 6.1.1.4'
Co Co 0.3494 0.9721 'International Tables Vol C Tables 4.2.6.8 and 6.1.1.4'
Cl Cl 0.1484 0.1585 'International Tables Vol C Tables 4.2.6.8 and 6.1.1.4'

loop_
_geom_angle_atom_site_label_1
_geom_angle_atom_site_label_2
_geom_angle_atom_site_label_3
_geom_angle_site_symmetry_1
_geom_angle_site_symmetry_3
_geom_angle
_geom_angle_publ_flag
N2 C1 C2 . 2_767 117.9(4) ?
N2 C1 C3 . . 118.7(4) ?
C2 C1 C3 2_767 . 123.4(4) ?
N2 C2 C1 . 2_767 121.9(4) ?
N2 C2 H2 . . 119.1 ?
C1 C2 H2 2_767 . 119.1 ?
C1 C3 H3A . . 109.5 ?
C1 C3 H3B . . 109.5 ?
H3A C3 H3B . . 109.5 ?
C1 C3 H3C . . 109.5 ?
H3A C3 H3C . . 109.5 ?
H3B C3 H3C . . 109.5 ?
C5 C4 C6 . . 121.8(5) ?
C5 C4 H4 . . 119.1 ?
C6 C4 H4 . . 119.1 ?
O8 C5 C4 . . 119.0(4) ?
O8 C5 C9 . . 122.4(4) ?
C4 C5 C9 . . 118.5(4) ?
C7 C6 C4 . . 120.6(5) ?
C7 C6 H6 . . 119.7 ?
C4 C6 H6 . . 119.7 ?
C6 C7 C8 . . 120.7(5) ?
C6 C7 H7 . . 119.7 ?
C8 C7 H7 . . 119.7 ?
C7 C8 C12 . . 122.8(4) ?
C7 C8 C9 . . 118.6(4) ?
C12 C8 C9 . . 118.6(4) ?
N1 C9 C5 . . 122.8(4) ?
N1 C9 C8 . . 117.5(4) ?
C5 C9 C8 . . 119.7(4) ?
N1 C10 C11 . . 121.4(4) ?
N1 C10 H10 . . 119.3 ?
C11 C10 H10 . . 119.3 ?
C12 C11 C10 . . 118.8(4) ?
C12 C11 H11 . . 120.6 ?
C10 C11 H11 . . 120.6 ?
C11 C12 C8 . . 120.9(4) ?
C11 C12 H12 . . 119.5 ?
C8 C12 H12 . . 119.5 ?
O5 Cl1 O7 . . 110.3(9) ?
O5 Cl1 O4 . . 110.0(7) ?
O7 Cl1 O4 . . 107.4(5) ?
O5 Cl1 O6 . . 105.0(6) ?
O7 Cl1 O6 . . 109.8(6) ?
O4 Cl1 O6 . . 114.4(4) ?
O2 Co1 O2 . 2_757 180.0000(10) ?
O2 Co1 O1 . 2_757 92.05(12) ?
O2 Co1 O1 2_757 2_757 87.95(12) ?
O2 Co1 O1 . . 87.95(12) ?
O2 Co1 O1 2_757 . 92.05(12) ?
O1 Co1 O1 2_757 . 180.0000(10) ?
O2 Co1 O3 . 2_757 83.25(12) ?
O2 Co1 O3 2_757 2_757 96.75(12) ?
O1 Co1 O3 2_757 2_757 93.87(12) ?
O1 Co1 O3 . 2_757 86.13(12) ?
O2 Co1 O3 . . 96.75(12) ?
O2 Co1 O3 2_757 . 83.25(12) ?
O1 Co1 O3 2_757 . 86.13(12) ?
O1 Co1 O3 . . 93.87(12) ?
O3 Co1 O3 2_757 . 180.0000(10) ?
C10 N1 O1 . . 118.8(3) ?
C10 N1 C9 . . 122.6(4) ?
O1 N1 C9 . . 118.5(3) ?
O2 N2 C2 . . 121.6(3) ?
O2 N2 C1 . . 118.2(3) ?
C2 N2 C1 . . 120.2(3) ?
N1 O1 Co1 . . 123.9(2) ?
N2 O2 Co1 . . 130.8(2) ?
Co1 O3 H8 . . 120.6 ?
Co1 O3 H9 . . 125.3 ?
H8 O3 H9 . . 112.8 ?
C5 O8 H1 . . 104.7 ?

loop_
_geom_bond_atom_site_label_1
_geom_bond_atom_site_label_2
_geom_bond_site_symmetry_2
_geom_bond_distance
_geom_bond_publ_flag
C1 N2 . 1.355(5) ?
C1 C2 2_767 1.367(6) ?
C1 C3 . 1.470(6) ?
C2 N2 . 1.348(5) ?
C2 C1 2_767 1.367(6) ?
C2 H2 . 0.9300 ?
C3 H3A . 0.9600 ?
C3 H3B . 0.9600 ?
C3 H3C . 0.9600 ?
C4 C5 . 1.372(6) ?
C4 C6 . 1.385(8) ?
C4 H4 . 0.9300 ?
C5 O8 . 1.353(5) ?
C5 C9 . 1.418(6) ?
C6 C7 . 1.357(8) ?
C6 H6 . 0.9300 ?
C7 C8 . 1.405(7) ?
C7 H7 . 0.9300 ?
C8 C12 . 1.407(7) ?
C8 C9 . 1.422(6) ?
C9 N1 . 1.385(5) ?
C10 N1 . 1.315(6) ?
C10 C11 . 1.392(6) ?
C10 H10 . 0.9300 ?
C11 C12 . 1.360(7) ?
C11 H11 . 0.9300 ?
C12 H12 . 0.9300 ?
Cl1 O5 . 1.330(7) ?
Cl1 O7 . 1.348(7) ?
Cl1 O4 . 1.376(5) ?
Cl1 O6 . 1.419(6) ?
Co1 O2 . 2.074(3) ?
Co1 O2 2_757 2.074(3) ?
Co1 O1 2_757 2.082(3) ?
Co1 O1 . 2.082(3) ?
Co1 O3 2_757 2.104(3) ?
Co1 O3 . 2.104(3) ?
N1 O1 . 1.357(4) ?
N2 O2 . 1.321(4) ?
O3 H8 . 0.8448 ?
O3 H9 . 0.8414 ?
O8 H1 . 0.8483 ?

loop_
_geom_hbond_atom_site_label_D
_geom_hbond_atom_site_label_H
_geom_hbond_atom_site_label_A
_geom_hbond_site_symmetry_A
_geom_hbond_distance_DH
_geom_hbond_distance_HA
_geom_hbond_distance_DA
_geom_hbond_angle_DHA
O3 H9 O7 2_666 0.84 2.59 3.324(15) 145.9
O3 H9 O5 2_666 0.84 2.42 3.219(16) 158.8
O3 H8 O5 1_556 0.84 2.63 3.234(13) 129.5
O3 H8 O6 1_556 0.84 2.14 2.970(7) 165.8
O3 H8 Cl1 1_556 0.84 2.95 3.739(3) 155.4

loop_
_geom_torsion_atom_site_label_1
_geom_torsion_atom_site_label_2
_geom_torsion_atom_site_label_3
_geom_torsion_atom_site_label_4
_geom_torsion_site_symmetry_1
_geom_torsion_site_symmetry_2
_geom_torsion_site_symmetry_3
_geom_torsion_site_symmetry_4
_geom_torsion
_geom_torsion_publ_flag
C6 C4 C5 O8 . . . . 175.1(4) ?
C6 C4 C5 C9 . . . . -2.3(7) ?
C5 C4 C6 C7 . . . . 0.3(8) ?
C4 C6 C7 C8 . . . . 0.2(8) ?
C6 C7 C8 C12 . . . . -177.4(5) ?
C6 C7 C8 C9 . . . . 1.3(7) ?
O8 C5 C9 N1 . . . . 4.7(6) ?
C4 C5 C9 N1 . . . . -178.0(4) ?
O8 C5 C9 C8 . . . . -173.5(4) ?
C4 C5 C9 C8 . . . . 3.8(6) ?
C7 C8 C9 N1 . . . . 178.3(4) ?
C12 C8 C9 N1 . . . . -2.9(6) ?
C7 C8 C9 C5 . . . . -3.3(6) ?
C12 C8 C9 C5 . . . . 175.4(4) ?
N1 C10 C11 C12 . . . . -2.2(7) ?
C10 C11 C12 C8 . . . . 3.4(7) ?
C7 C8 C12 C11 . . . . 177.8(5) ?
C9 C8 C12 C11 . . . . -0.9(7) ?
C11 C10 N1 O1 . . . . 180.0(4) ?
C11 C10 N1 C9 . . . . -1.9(6) ?
C5 C9 N1 C10 . . . . -173.9(4) ?
C8 C9 N1 C10 . . . . 4.4(6) ?
C5 C9 N1 O1 . . . . 4.2(5) ?
C8 C9 N1 O1 . . . . -177.5(3) ?
C1 C2 N2 O2 2_767 . . . -179.8(4) ?
C1 C2 N2 C1 2_767 . . . 1.5(7) ?
C2 C1 N2 O2 2_767 . . . 179.8(3) ?
C3 C1 N2 O2 . . . . -0.4(6) ?
C2 C1 N2 C2 2_767 . . . -1.5(6) ?
C3 C1 N2 C2 . . . . 178.3(4) ?
C10 N1 O1 Co1 . . . . -58.2(4) ?
C9 N1 O1 Co1 . . . . 123.5(3) ?
O2 Co1 O1 N1 . . . . -103.8(3) ?
O2 Co1 O1 N1 2_757 . . . 76.2(3) ?
O1 Co1 O1 N1 2_757 . . . -5E1(10) ?
O3 Co1 O1 N1 2_757 . . . 172.8(3) ?
O3 Co1 O1 N1 . . . . -7.2(3) ?
C2 N2 O2 Co1 . . . . 21.7(5) ?
C1 N2 O2 Co1 . . . . -159.6(3) ?
O2 Co1 O2 N2 2_757 . . . 2E1(10) ?
O1 Co1 O2 N2 2_757 . . . -58.9(3) ?
O1 Co1 O2 N2 . . . . 121.1(3) ?
O3 Co1 O2 N2 2_757 . . . -152.5(3) ?
O3 Co1 O2 N2 . . . . 27.5(3) ?
